data_4335048
loop_
_publ_author_name
'Jiang-Yang Shao'
'Yu-Wu Zhong'

_publ_section_title
;
 Monometallic Osmium(II) Complexes with Bis(N-methylbenzimidazolyl)benzene
 or -pyridine: A Comparison Study with Ruthenium(II) Analogues
;
_journal_name_full 'Inorganic Chemistry'
_journal_page_first 6464
_journal_page_last 6472
_journal_paper_doi 10.1021/ic400385b
_journal_volume 52
_journal_year 2013
_chemical_formula_moiety 'C37 H28 N7 Os, F6 P'
_chemical_formula_sum 'C37 H28 F6 N7 Os P'
_chemical_formula_weight 905.83
_chemical_name_systematic
; 
 ? 
;
_space_group_IT_number 2
_symmetry_cell_setting triclinic
_symmetry_space_group_name_Hall '-P 1'
_symmetry_space_group_name_H-M 'P -1'
_atom_sites_solution_hydrogens geom
_atom_sites_solution_primary direct
_atom_sites_solution_secondary difmap
_audit_creation_method SHELXL-97
_cell_angle_alpha 97.500(13)
_cell_angle_beta 99.130(15)
_cell_angle_gamma 111.020(12)
_cell_formula_units_Z 2
_cell_length_a 9.257(2)
_cell_length_b 11.733(3)
_cell_length_c 17.132(5)
_cell_measurement_reflns_used 6571
_cell_measurement_temperature 173(2)
_cell_measurement_theta_max 27.48
_cell_measurement_theta_min 1.90
_cell_volume 1679.1(8)
_computing_cell_refinement 'CrystalClear (Rigaku Inc., 2007)'
_computing_data_collection 'CrystalClear (Rigaku Inc., 2007)'
_computing_data_reduction 'CrystalClear (Rigaku Inc., 2007)'
_computing_molecular_graphics 'Olex2 ver 1.1'
_computing_publication_material 'SHELX97 (Sheldrick, 2008)'
_computing_structure_refinement 'Olex2 ver 1.1'
_computing_structure_solution 'SHELXS-97 (Sheldrick, 2008)'
_diffrn_ambient_temperature 173(2)
_diffrn_measured_fraction_theta_full 0.995
_diffrn_measured_fraction_theta_max 0.995
_diffrn_measurement_device_type 'Saturn724+ CCD'
_diffrn_measurement_method '\w scans at fixed \c = 45\%'
_diffrn_radiation_monochromator graphite
_diffrn_radiation_source 'sealed tube'
_diffrn_radiation_type MoK\a
_diffrn_radiation_wavelength 0.71073
_diffrn_reflns_av_R_equivalents 0.0574
_diffrn_reflns_av_sigmaI/netI 0.0601
_diffrn_reflns_limit_h_max 12
_diffrn_reflns_limit_h_min -12
_diffrn_reflns_limit_k_max 15
_diffrn_reflns_limit_k_min -14
_diffrn_reflns_limit_l_max 22
_diffrn_reflns_limit_l_min -22
_diffrn_reflns_number 22141
_diffrn_reflns_theta_full 27.51
_diffrn_reflns_theta_max 27.51
_diffrn_reflns_theta_min 1.23
_exptl_absorpt_coefficient_mu 3.919
_exptl_absorpt_correction_T_max 0.7710
_exptl_absorpt_correction_T_min 0.6100
_exptl_absorpt_correction_type multi-scan
_exptl_absorpt_process_details 'CrystalClear (Rigaku Inc., 2007)'
_exptl_crystal_colour yellow
_exptl_crystal_density_diffrn 1.792
_exptl_crystal_description block
_exptl_crystal_F_000 888
_exptl_crystal_size_max 0.14
_exptl_crystal_size_mid 0.13
_exptl_crystal_size_min 0.07
_refine_diff_density_max 1.304
_refine_diff_density_min -2.064
_refine_diff_density_rms 0.441
_refine_ls_extinction_method none
_refine_ls_goodness_of_fit_ref 1.315
_refine_ls_hydrogen_treatment constr
_refine_ls_matrix_type full
_refine_ls_number_parameters 471
_refine_ls_number_reflns 7685
_refine_ls_number_restraints 0
_refine_ls_restrained_S_all 1.315
_refine_ls_R_factor_all 0.0531
_refine_ls_R_factor_gt 0.0458
_refine_ls_shift/su_max 0.001
_refine_ls_shift/su_mean 0.000
_refine_ls_structure_factor_coef Fsqd
_refine_ls_weighting_details 'calc w=1/[\s^2^(Fo^2^)+(0.0762P)^2^+0.2579P] where P=(Fo^2^+2Fc^2^)/3'
_refine_ls_weighting_scheme calc
_refine_ls_wR_factor_gt 0.1249
_refine_ls_wR_factor_ref 0.1529
_reflns_number_gt 7272
_reflns_number_total 7685
_reflns_threshold_expression >2sigma(I)
_cod_data_source_file ic400385b_si_002.cif
_cod_data_source_block a
_cod_original_cell_volume 1679.1(7)
_cod_database_code 4335048

loop_
_symmetry_equiv_pos_as_xyz
'x, y, z'
'-x, -y, -z'

loop_
_atom_site_label
_atom_site_type_symbol
_atom_site_fract_x
_atom_site_fract_y
_atom_site_fract_z
_atom_site_U_iso_or_equiv
_atom_site_adp_type
_atom_site_occupancy
_atom_site_symmetry_multiplicity
_atom_site_calc_flag
_atom_site_refinement_flags
Os1 Os 0.27682(3) 0.80924(2) 0.239591(14) 0.02137(11) Uani 1 1 d .
P1 P 0.6386(3) 0.4932(2) 0.33253(14) 0.0395(5) Uani 1 1 d .
F1 F 0.4819(7) 0.4544(5) 0.2658(4) 0.076(2) Uani 1 1 d .
F2 F 0.5432(10) 0.4540(7) 0.3994(5) 0.092(2) Uani 1 1 d .
F3 F 0.6425(8) 0.3586(5) 0.3091(4) 0.0673(17) Uani 1 1 d .
F4 F 0.8001(9) 0.5363(7) 0.3993(5) 0.092(2) Uani 1 1 d .
F5 F 0.7427(8) 0.5395(5) 0.2692(4) 0.0677(17) Uani 1 1 d .
F6 F 0.6366(8) 0.6296(5) 0.3543(3) 0.0596(15) Uani 1 1 d .
N1 N 0.4520(6) 0.7930(5) 0.1824(3) 0.0219(11) Uani 1 1 d .
N2 N 0.1172(7) 0.8858(5) 0.2708(3) 0.0267(12) Uani 1 1 d .
N3 N 0.4382(7) 0.8751(5) 0.3490(3) 0.0223(11) Uani 1 1 d .
N4 N 0.5588(8) 0.8359(6) 0.4604(4) 0.0316(14) Uani 1 1 d .
N5 N 0.2212(7) 0.6560(5) 0.2934(4) 0.0247(12) Uani 1 1 d .
N6 N 0.0923(6) 0.6731(5) 0.1546(3) 0.0243(12) Uani 1 1 d .
N7 N -0.1038(7) 0.4857(6) 0.1182(4) 0.0326(14) Uani 1 1 d .
C1 C -0.0047(8) 0.8308(7) 0.3055(4) 0.0295(15) Uani 1 1 d .
H1 H -0.0184 0.7519 0.3186 0.035 Uiso 1 1 calc R
C2 C -0.1093(10) 0.8837(9) 0.3227(5) 0.0404(19) Uani 1 1 d .
H2 H -0.1951 0.8416 0.3459 0.048 Uiso 1 1 calc R
C3 C -0.0861(10) 1.0012(9) 0.3051(6) 0.046(2) Uani 1 1 d .
H3 H -0.1531 1.0420 0.3193 0.056 Uiso 1 1 calc R
C4 C 0.0322(10) 1.0577(8) 0.2677(5) 0.0399(19) Uani 1 1 d .
H4 H 0.0453 1.1361 0.2540 0.048 Uiso 1 1 calc R
C5 C 0.1351(8) 0.9988(7) 0.2495(4) 0.0277(14) Uani 1 1 d .
C6 C 0.2574(8) 1.0428(7) 0.2033(4) 0.0300(15) Uani 1 1 d .
C7 C 0.2990(9) 1.1484(7) 0.1703(5) 0.0344(17) Uani 1 1 d .
H7 H 0.2526 1.2075 0.1809 0.041 Uiso 1 1 calc R
C8 C 0.4085(11) 1.1679(8) 0.1218(6) 0.044(2) Uani 1 1 d .
H8 H 0.4330 1.2391 0.0978 0.052 Uiso 1 1 calc R
C9 C 0.4852(9) 1.0842(7) 0.1070(5) 0.0340(17) Uani 1 1 d .
H9 H 0.5603 1.0992 0.0738 0.041 Uiso 1 1 calc R
C10 C 0.4472(8) 0.9791(7) 0.1425(4) 0.0270(14) Uani 1 1 d .
C11 C 0.3331(8) 0.9580(7) 0.1902(4) 0.0263(14) Uani 1 1 d .
C12 C 0.5146(8) 0.8851(7) 0.1391(4) 0.0265(14) Uani 1 1 d .
C13 C 0.6306(9) 0.8809(8) 0.0974(5) 0.0375(18) Uani 1 1 d .
H13 H 0.6706 0.9425 0.0668 0.045 Uiso 1 1 calc R
C14 C 0.6870(10) 0.7885(9) 0.1003(5) 0.046(2) Uani 1 1 d .
H14 H 0.7662 0.7860 0.0718 0.055 Uiso 1 1 calc R
C15 C 0.6281(11) 0.6969(9) 0.1453(5) 0.043(2) Uani 1 1 d .
H15 H 0.6669 0.6324 0.1479 0.051 Uiso 1 1 calc R
C16 C 0.5123(9) 0.7031(7) 0.1858(4) 0.0312(16) Uani 1 1 d .
H16 H 0.4733 0.6423 0.2171 0.037 Uiso 1 1 calc R
C17 C 0.5655(8) 0.9842(7) 0.3879(4) 0.0235(13) Uani 1 1 d .
C18 C 0.6187(8) 1.1017(7) 0.3707(4) 0.0288(15) Uani 1 1 d .
H18 H 0.5646 1.1193 0.3248 0.035 Uiso 1 1 calc R
C19 C 0.7516(9) 1.1928(7) 0.4212(5) 0.0343(17) Uani 1 1 d .
H19 H 0.7897 1.2744 0.4101 0.041 Uiso 1 1 calc R
C20 C 0.8338(10) 1.1671(8) 0.4904(5) 0.0393(19) Uani 1 1 d .
H20 H 0.9272 1.2306 0.5241 0.047 Uiso 1 1 calc R
C21 C 0.7771(9) 1.0500(8) 0.5081(4) 0.0346(17) Uani 1 1 d .
H21 H 0.8300 1.0325 0.5545 0.041 Uiso 1 1 calc R
C22 C 0.6425(8) 0.9581(7) 0.4579(4) 0.0265(14) Uani 1 1 d .
C23 C 0.4362(8) 0.7883(6) 0.3944(4) 0.0252(14) Uani 1 1 d .
C24 C 0.6046(10) 0.7716(8) 0.5205(4) 0.0377(18) Uani 1 1 d .
H24A H 0.7100 0.8248 0.5538 0.057 Uiso 1 1 calc R
H24B H 0.6074 0.6937 0.4935 0.057 Uiso 1 1 calc R
H24C H 0.5273 0.7528 0.5549 0.057 Uiso 1 1 calc R
C25 C 0.3100(9) 0.6648(7) 0.3678(4) 0.0279(15) Uani 1 1 d .
C26 C 0.2662(10) 0.5637(8) 0.4060(5) 0.0376(18) Uani 1 1 d .
H26 H 0.3249 0.5685 0.4579 0.045 Uiso 1 1 calc R
C27 C 0.1386(11) 0.4583(8) 0.3682(6) 0.044(2) Uani 1 1 d .
H27 H 0.1099 0.3898 0.3946 0.053 Uiso 1 1 calc R
C28 C 0.0484(9) 0.4466(7) 0.2924(5) 0.0389(18) Uani 1 1 d .
H28 H -0.0408 0.3722 0.2671 0.047 Uiso 1 1 calc R
C29 C 0.0933(8) 0.5472(7) 0.2554(5) 0.0289(15) Uani 1 1 d .
C30 C 0.0259(9) 0.5645(7) 0.1777(5) 0.0307(16) Uani 1 1 d .
C31 C -0.2105(10) 0.3595(8) 0.1208(6) 0.045(2) Uani 1 1 d .
H31A H -0.1507 0.3055 0.1235 0.067 Uiso 1 1 calc R
H31B H -0.2961 0.3263 0.0721 0.067 Uiso 1 1 calc R
H31C H -0.2558 0.3624 0.1686 0.067 Uiso 1 1 calc R
C32 C -0.1170(9) 0.5476(8) 0.0557(5) 0.0352(18) Uani 1 1 d .
C33 C 0.0085(9) 0.6663(7) 0.0780(4) 0.0302(16) Uani 1 1 d .
C34 C 0.0298(9) 0.7517(8) 0.0284(4) 0.0324(16) Uani 1 1 d .
H34 H 0.1140 0.8317 0.0438 0.039 Uiso 1 1 calc R
C35 C -0.0788(10) 0.7144(9) -0.0452(5) 0.043(2) Uani 1 1 d .
H35 H -0.0686 0.7708 -0.0810 0.051 Uiso 1 1 calc R
C36 C -0.2008(10) 0.5985(9) -0.0679(5) 0.048(2) Uani 1 1 d .
H36 H -0.2724 0.5770 -0.1188 0.057 Uiso 1 1 calc R
C37 C -0.2215(10) 0.5125(9) -0.0181(5) 0.046(2) Uani 1 1 d .
H37 H -0.3048 0.4322 -0.0344 0.055 Uiso 1 1 calc R

loop_
_atom_site_aniso_label
_atom_site_aniso_U_11
_atom_site_aniso_U_22
_atom_site_aniso_U_33
_atom_site_aniso_U_23
_atom_site_aniso_U_13
_atom_site_aniso_U_12
Os1 0.01963(16) 0.02507(17) 0.02060(15) 0.00441(11) 0.00449(10) 0.01010(12)
P1 0.0477(13) 0.0435(12) 0.0403(11) 0.0178(9) 0.0156(10) 0.0273(10)
F1 0.061(4) 0.053(4) 0.098(5) 0.018(3) -0.020(4) 0.019(3)
F2 0.118(6) 0.108(6) 0.103(6) 0.075(5) 0.070(5) 0.070(5)
F3 0.080(4) 0.049(3) 0.086(5) 0.024(3) 0.012(4) 0.039(3)
F4 0.093(5) 0.101(6) 0.084(5) 0.008(4) -0.023(4) 0.060(5)
F5 0.085(4) 0.057(3) 0.085(4) 0.024(3) 0.054(4) 0.037(3)
F6 0.096(5) 0.057(3) 0.051(3) 0.015(3) 0.035(3) 0.050(3)
N1 0.020(3) 0.030(3) 0.016(2) 0.001(2) 0.003(2) 0.011(2)
N2 0.024(3) 0.031(3) 0.026(3) 0.000(2) 0.007(2) 0.012(3)
N3 0.023(3) 0.026(3) 0.019(3) 0.003(2) 0.001(2) 0.013(2)
N4 0.037(4) 0.037(4) 0.024(3) 0.005(3) 0.008(3) 0.017(3)
N5 0.022(3) 0.025(3) 0.030(3) 0.009(2) 0.007(2) 0.011(2)
N6 0.016(3) 0.028(3) 0.027(3) 0.002(2) -0.001(2) 0.011(2)
N7 0.026(3) 0.029(3) 0.037(3) -0.002(3) 0.006(3) 0.007(3)
C1 0.022(3) 0.035(4) 0.025(3) 0.000(3) 0.003(3) 0.006(3)
C2 0.031(4) 0.055(5) 0.034(4) 0.001(4) 0.011(3) 0.016(4)
C3 0.032(4) 0.054(5) 0.057(5) -0.006(4) 0.012(4) 0.025(4)
C4 0.040(4) 0.042(5) 0.045(5) 0.003(4) 0.011(4) 0.027(4)
C5 0.025(3) 0.030(4) 0.026(3) -0.002(3) -0.003(3) 0.013(3)
C6 0.025(3) 0.033(4) 0.030(4) 0.000(3) -0.002(3) 0.014(3)
C7 0.034(4) 0.026(4) 0.043(4) 0.005(3) 0.001(3) 0.015(3)
C8 0.040(5) 0.040(5) 0.056(5) 0.027(4) 0.010(4) 0.015(4)
C9 0.029(4) 0.043(4) 0.040(4) 0.023(4) 0.013(3) 0.019(3)
C10 0.019(3) 0.034(4) 0.024(3) 0.006(3) 0.002(3) 0.008(3)
C11 0.018(3) 0.030(4) 0.025(3) 0.003(3) 0.002(3) 0.005(3)
C12 0.024(3) 0.036(4) 0.020(3) 0.007(3) 0.005(3) 0.012(3)
C13 0.033(4) 0.053(5) 0.032(4) 0.012(4) 0.013(3) 0.020(4)
C14 0.035(4) 0.080(7) 0.032(4) 0.007(4) 0.016(3) 0.029(5)
C15 0.050(5) 0.058(5) 0.036(4) 0.001(4) 0.007(4) 0.042(5)
C16 0.029(4) 0.035(4) 0.032(4) 0.000(3) 0.002(3) 0.020(3)
C17 0.023(3) 0.029(3) 0.020(3) 0.000(3) 0.005(2) 0.013(3)
C18 0.025(4) 0.037(4) 0.028(4) 0.002(3) 0.005(3) 0.018(3)
C19 0.033(4) 0.033(4) 0.032(4) -0.003(3) 0.009(3) 0.010(3)
C20 0.036(4) 0.039(4) 0.029(4) -0.008(3) -0.001(3) 0.007(4)
C21 0.037(4) 0.044(4) 0.019(3) 0.000(3) -0.001(3) 0.018(4)
C22 0.030(4) 0.036(4) 0.020(3) 0.003(3) 0.004(3) 0.021(3)
C23 0.029(4) 0.031(4) 0.022(3) 0.009(3) 0.008(3) 0.017(3)
C24 0.046(5) 0.046(5) 0.024(4) 0.008(3) 0.003(3) 0.023(4)
C25 0.030(4) 0.030(4) 0.030(4) 0.010(3) 0.009(3) 0.017(3)
C26 0.039(4) 0.044(4) 0.037(4) 0.018(4) 0.012(3) 0.018(4)
C27 0.047(5) 0.036(5) 0.058(6) 0.021(4) 0.026(4) 0.016(4)
C28 0.027(4) 0.030(4) 0.054(5) 0.011(4) 0.003(3) 0.006(3)
C29 0.023(3) 0.031(4) 0.035(4) 0.007(3) 0.007(3) 0.012(3)
C30 0.026(4) 0.032(4) 0.035(4) 0.001(3) 0.012(3) 0.013(3)
C31 0.031(4) 0.037(4) 0.048(5) -0.008(4) 0.011(4) -0.004(4)
C32 0.026(4) 0.044(5) 0.035(4) -0.006(3) 0.010(3) 0.016(3)
C33 0.027(4) 0.042(4) 0.022(3) -0.004(3) 0.003(3) 0.019(3)
C34 0.028(4) 0.046(4) 0.022(3) -0.001(3) 0.004(3) 0.016(3)
C35 0.041(5) 0.063(6) 0.026(4) -0.002(4) 0.003(3) 0.028(4)
C36 0.038(5) 0.069(6) 0.027(4) -0.010(4) -0.006(3) 0.022(5)
C37 0.028(4) 0.056(6) 0.040(5) -0.018(4) -0.001(3) 0.013(4)

loop_
_atom_type_symbol
_atom_type_description
_atom_type_scat_dispersion_real
_atom_type_scat_dispersion_imag
_atom_type_scat_source
C C 0.0033 0.0016 'International Tables Vol C Tables 4.2.6.8 and 6.1.1.4'
H H 0.0000 0.0000 'International Tables Vol C Tables 4.2.6.8 and 6.1.1.4'
F F 0.0171 0.0103 'International Tables Vol C Tables 4.2.6.8 and 6.1.1.4'
N N 0.0061 0.0033 'International Tables Vol C Tables 4.2.6.8 and 6.1.1.4'
Os Os -1.2165 7.6030 'International Tables Vol C Tables 4.2.6.8 and 6.1.1.4'
P P 0.1023 0.0942 'International Tables Vol C Tables 4.2.6.8 and 6.1.1.4'

loop_
_geom_angle_atom_site_label_1
_geom_angle_atom_site_label_2
_geom_angle_atom_site_label_3
_geom_angle
C11 Os1 N6 104.7(3)
C11 Os1 N3 101.8(3)
N6 Os1 N3 153.5(2)
C11 Os1 N5 178.9(2)
N6 Os1 N5 76.5(2)
N3 Os1 N5 77.0(2)
C11 Os1 N1 77.8(3)
N6 Os1 N1 94.8(2)
N3 Os1 N1 90.2(2)
N5 Os1 N1 102.3(2)
C11 Os1 N2 78.3(3)
N6 Os1 N2 88.7(2)
N3 Os1 N2 97.3(2)
N5 Os1 N2 101.7(2)
N1 Os1 N2 156.0(2)
F2 P1 F1 92.4(4)
F2 P1 F5 176.5(5)
F1 P1 F5 90.5(4)
F2 P1 F3 92.5(4)
F1 P1 F3 90.8(3)
F5 P1 F3 89.5(3)
F2 P1 F4 88.9(5)
F1 P1 F4 178.3(4)
F5 P1 F4 88.1(4)
F3 P1 F4 90.3(4)
F2 P1 F6 88.8(3)
F1 P1 F6 89.0(3)
F5 P1 F6 89.2(3)
F3 P1 F6 178.6(4)
F4 P1 F6 89.9(4)
C16 N1 C12 118.5(6)
C16 N1 Os1 125.4(5)
C12 N1 Os1 116.1(4)
C1 N2 C5 118.7(6)
C1 N2 Os1 125.4(5)
C5 N2 Os1 115.7(5)
C23 N3 C17 107.1(6)
C23 N3 Os1 115.1(5)
C17 N3 Os1 137.3(5)
C23 N4 C22 107.2(6)
C23 N4 C24 128.3(7)
C22 N4 C24 124.4(7)
C25 N5 C29 120.7(6)
C25 N5 Os1 119.3(5)
C29 N5 Os1 120.0(5)
C30 N6 C33 109.0(6)
C30 N6 Os1 115.3(5)
C33 N6 Os1 135.6(5)
C30 N7 C32 107.8(6)
C30 N7 C31 126.4(7)
C32 N7 C31 125.9(7)
N2 C1 C2 123.1(8)
N2 C1 H1 118.4
C2 C1 H1 118.4
C1 C2 C3 118.1(8)
C1 C2 H2 120.9
C3 C2 H2 120.9
C4 C3 C2 120.4(7)
C4 C3 H3 119.8
C2 C3 H3 119.8
C3 C4 C5 119.6(8)
C3 C4 H4 120.2
C5 C4 H4 120.2
N2 C5 C4 119.9(7)
N2 C5 C6 114.5(6)
C4 C5 C6 125.4(7)
C7 C6 C11 119.6(7)
C7 C6 C5 128.6(7)
C11 C6 C5 111.8(7)
C6 C7 C8 119.8(7)
C6 C7 H7 120.1
C8 C7 H7 120.1
C7 C8 C9 121.9(7)
C7 C8 H8 119.1
C9 C8 H8 119.1
C10 C9 C8 118.5(7)
C10 C9 H9 120.8
C8 C9 H9 120.8
C9 C10 C11 119.5(7)
C9 C10 C12 128.2(6)
C11 C10 C12 112.2(6)
C10 C11 C6 120.7(7)
C10 C11 Os1 120.0(5)
C6 C11 Os1 119.4(5)
C13 C12 N1 120.3(7)
C13 C12 C10 125.8(7)
N1 C12 C10 113.9(6)
C14 C13 C12 120.2(8)
C14 C13 H13 119.9
C12 C13 H13 119.9
C13 C14 C15 120.2(7)
C13 C14 H14 119.9
C15 C14 H14 119.9
C16 C15 C14 118.3(8)
C16 C15 H15 120.8
C14 C15 H15 120.8
N1 C16 C15 122.4(8)
N1 C16 H16 118.8
C15 C16 H16 118.8
C18 C17 N3 131.9(7)
C18 C17 C22 121.1(7)
N3 C17 C22 107.0(6)
C19 C18 C17 118.5(7)
C19 C18 H18 120.7
C17 C18 H18 120.7
C18 C19 C20 121.1(7)
C18 C19 H19 119.5
C20 C19 H19 119.5
C21 C20 C19 119.8(7)
C21 C20 H20 120.1
C19 C20 H20 120.1
C20 C21 C22 119.4(7)
C20 C21 H21 120.3
C22 C21 H21 120.3
N4 C22 C21 132.5(7)
N4 C22 C17 107.5(6)
C21 C22 C17 120.0(7)
N3 C23 N4 111.1(6)
N3 C23 C25 118.4(6)
N4 C23 C25 130.5(6)
N4 C24 H24A 109.5
N4 C24 H24B 109.5
H24A C24 H24B 109.5
N4 C24 H24C 109.5
H24A C24 H24C 109.5
H24B C24 H24C 109.5
N5 C25 C26 119.0(7)
N5 C25 C23 109.8(6)
C26 C25 C23 131.1(7)
C27 C26 C25 119.3(8)
C27 C26 H26 120.3
C25 C26 H26 120.3
C26 C27 C28 122.7(8)
C26 C27 H27 118.7
C28 C27 H27 118.7
C29 C28 C27 117.3(7)
C29 C28 H28 121.3
C27 C28 H28 121.3
C28 C29 N5 120.9(7)
C28 C29 C30 130.8(7)
N5 C29 C30 108.3(6)
N6 C30 N7 109.4(7)
N6 C30 C29 119.7(7)
N7 C30 C29 131.0(7)
N7 C31 H31A 109.5
N7 C31 H31B 109.5
H31A C31 H31B 109.5
N7 C31 H31C 109.5
H31A C31 H31C 109.5
H31B C31 H31C 109.5
C37 C32 N7 132.3(8)
C37 C32 C33 120.4(9)
N7 C32 C33 107.4(7)
C34 C33 N6 131.3(7)
C34 C33 C32 122.1(7)
N6 C33 C32 106.5(7)
C33 C34 C35 116.3(8)
C33 C34 H34 121.9
C35 C34 H34 121.9
C36 C35 C34 122.2(9)
C36 C35 H35 118.9
C34 C35 H35 118.9
C35 C36 C37 121.5(8)
C35 C36 H36 119.3
C37 C36 H36 119.3
C32 C37 C36 117.6(9)
C32 C37 H37 121.2
C36 C37 H37 121.2

loop_
_geom_bond_atom_site_label_1
_geom_bond_atom_site_label_2
_geom_bond_distance
Os1 C11 1.977(8)
Os1 N6 2.059(6)
Os1 N3 2.061(5)
Os1 N5 2.066(6)
Os1 N1 2.075(5)
Os1 N2 2.086(6)
P1 F2 1.572(7)
P1 F1 1.575(6)
P1 F5 1.584(6)
P1 F3 1.593(6)
P1 F4 1.602(7)
P1 F6 1.604(5)
N1 C16 1.362(9)
N1 C12 1.397(9)
N2 C1 1.355(9)
N2 C5 1.381(9)
N3 C23 1.357(9)
N3 C17 1.385(9)
N4 C23 1.360(9)
N4 C22 1.374(10)
N4 C24 1.451(10)
N5 C25 1.374(9)
N5 C29 1.381(9)
N6 C30 1.343(9)
N6 C33 1.391(9)
N7 C30 1.380(10)
N7 C32 1.383(11)
N7 C31 1.467(10)
C1 C2 1.373(11)
C1 H1 0.9500
C2 C3 1.398(13)
C2 H2 0.9500
C3 C4 1.365(12)
C3 H3 0.9500
C4 C5 1.412(10)
C4 H4 0.9500
C5 C6 1.465(10)
C6 C7 1.383(11)
C6 C11 1.423(10)
C7 C8 1.387(12)
C7 H7 0.9500
C8 C9 1.422(11)
C8 H8 0.9500
C9 C10 1.404(10)
C9 H9 0.9500
C10 C11 1.408(9)
C10 C12 1.447(10)
C12 C13 1.392(10)
C13 C14 1.365(12)
C13 H13 0.9500
C14 C15 1.405(13)
C14 H14 0.9500
C15 C16 1.384(11)
C15 H15 0.9500
C16 H16 0.9500
C17 C18 1.376(10)
C17 C22 1.422(9)
C18 C19 1.372(10)
C18 H18 0.9500
C19 C20 1.431(11)
C19 H19 0.9500
C20 C21 1.377(12)
C20 H20 0.9500
C21 C22 1.382(10)
C21 H21 0.9500
C23 C25 1.455(10)
C24 H24A 0.9800
C24 H24B 0.9800
C24 H24C 0.9800
C25 C26 1.392(10)
C26 C27 1.358(13)
C26 H26 0.9500
C27 C28 1.389(13)
C27 H27 0.9500
C28 C29 1.376(11)
C28 H28 0.9500
C29 C30 1.450(11)
C31 H31A 0.9800
C31 H31B 0.9800
C31 H31C 0.9800
C32 C37 1.377(12)
C32 C33 1.413(11)
C33 C34 1.377(11)
C34 C35 1.390(10)
C34 H34 0.9500
C35 C36 1.378(13)
C35 H35 0.9500
C36 C37 1.385(14)
C36 H36 0.9500
C37 H37 0.9500

loop_
_geom_torsion_atom_site_label_1
_geom_torsion_atom_site_label_2
_geom_torsion_atom_site_label_3
_geom_torsion_atom_site_label_4
_geom_torsion
C11 Os1 N1 C16 176.5(6)
N6 Os1 N1 C16 -79.5(6)
N3 Os1 N1 C16 74.4(6)
N5 Os1 N1 C16 -2.3(6)
N2 Os1 N1 C16 -177.1(5)
C11 Os1 N1 C12 -1.6(5)
N6 Os1 N1 C12 102.4(5)
N3 Os1 N1 C12 -103.7(5)
N5 Os1 N1 C12 179.5(4)
N2 Os1 N1 C12 4.8(8)
C11 Os1 N2 C1 171.5(6)
N6 Os1 N2 C1 66.3(6)
N3 Os1 N2 C1 -87.8(6)
N5 Os1 N2 C1 -9.6(6)
N1 Os1 N2 C1 165.1(5)
C11 Os1 N2 C5 -4.7(5)
N6 Os1 N2 C5 -110.0(5)
N3 Os1 N2 C5 95.9(5)
N5 Os1 N2 C5 174.1(5)
N1 Os1 N2 C5 -11.2(8)
C11 Os1 N3 C23 -174.8(5)
N6 Os1 N3 C23 4.0(8)
N5 Os1 N3 C23 5.4(5)
N1 Os1 N3 C23 -97.2(5)
N2 Os1 N3 C23 105.7(5)
C11 Os1 N3 C17 -3.9(7)
N6 Os1 N3 C17 174.8(6)
N5 Os1 N3 C17 176.2(7)
N1 Os1 N3 C17 73.6(6)
N2 Os1 N3 C17 -83.4(7)
C11 Os1 N5 C25 -9(12)
N6 Os1 N5 C25 177.3(5)
N3 Os1 N5 C25 -2.0(5)
N1 Os1 N5 C25 85.3(5)
N2 Os1 N5 C25 -96.9(5)
C11 Os1 N5 C29 170(12)
N6 Os1 N5 C29 -4.3(5)
N3 Os1 N5 C29 176.3(5)
N1 Os1 N5 C29 -96.4(5)
N2 Os1 N5 C29 81.4(5)
C11 Os1 N6 C30 -175.3(5)
N3 Os1 N6 C30 6.0(8)
N5 Os1 N6 C30 4.6(5)
N1 Os1 N6 C30 106.0(5)
N2 Os1 N6 C30 -97.8(5)
C11 Os1 N6 C33 -0.3(7)
N3 Os1 N6 C33 -179.1(5)
N5 Os1 N6 C33 179.5(7)
N1 Os1 N6 C33 -79.0(6)
N2 Os1 N6 C33 77.2(6)
C5 N2 C1 C2 -1.8(10)
Os1 N2 C1 C2 -178.0(6)
N2 C1 C2 C3 -1.5(12)
C1 C2 C3 C4 3.6(13)
C2 C3 C4 C5 -2.4(13)
C1 N2 C5 C4 3.2(10)
Os1 N2 C5 C4 179.7(5)
C1 N2 C5 C6 -172.6(6)
Os1 N2 C5 C6 3.9(7)
C3 C4 C5 N2 -1.1(11)
C3 C4 C5 C6 174.2(7)
N2 C5 C6 C7 176.9(7)
C4 C5 C6 C7 1.4(12)
N2 C5 C6 C11 -0.1(8)
C4 C5 C6 C11 -175.6(7)
C11 C6 C7 C8 3.0(11)
C5 C6 C7 C8 -173.9(8)
C6 C7 C8 C9 -2.5(13)
C7 C8 C9 C10 0.3(13)
C8 C9 C10 C11 1.2(11)
C8 C9 C10 C12 -176.9(7)
C9 C10 C11 C6 -0.7(10)
C12 C10 C11 C6 177.8(6)
C9 C10 C11 Os1 179.3(5)
C12 C10 C11 Os1 -2.3(8)
C7 C6 C11 C10 -1.5(10)
C5 C6 C11 C10 175.9(6)
C7 C6 C11 Os1 178.6(5)
C5 C6 C11 Os1 -4.1(8)
N6 Os1 C11 C10 -89.7(6)
N3 Os1 C11 C10 89.7(6)
N5 Os1 C11 C10 96(12)
N1 Os1 C11 C10 2.1(5)
N2 Os1 C11 C10 -175.2(6)
N6 Os1 C11 C6 90.3(6)
N3 Os1 C11 C6 -90.3(6)
N5 Os1 C11 C6 -84(12)
N1 Os1 C11 C6 -177.9(6)
N2 Os1 C11 C6 4.8(5)
C16 N1 C12 C13 3.0(10)
Os1 N1 C12 C13 -178.8(5)
C16 N1 C12 C10 -177.3(6)
Os1 N1 C12 C10 0.9(7)
C9 C10 C12 C13 -1.3(12)
C11 C10 C12 C13 -179.6(7)
C9 C10 C12 N1 179.0(7)
C11 C10 C12 N1 0.7(8)
N1 C12 C13 C14 -1.7(12)
C10 C12 C13 C14 178.6(7)
C12 C13 C14 C15 0.1(13)
C13 C14 C15 C16 0.2(13)
C12 N1 C16 C15 -2.7(10)
Os1 N1 C16 C15 179.3(6)
C14 C15 C16 N1 1.1(12)
C23 N3 C17 C18 -176.9(7)
Os1 N3 C17 C18 11.8(12)
C23 N3 C17 C22 1.4(7)
Os1 N3 C17 C22 -169.9(5)
N3 C17 C18 C19 -179.6(7)
C22 C17 C18 C19 2.2(10)
C17 C18 C19 C20 0.0(11)
C18 C19 C20 C21 -1.6(12)
C19 C20 C21 C22 1.0(12)
C23 N4 C22 C21 -179.3(8)
C24 N4 C22 C21 -3.2(12)
C23 N4 C22 C17 0.4(8)
C24 N4 C22 C17 176.5(7)
C20 C21 C22 N4 -179.2(8)
C20 C21 C22 C17 1.2(11)
C18 C17 C22 N4 177.4(6)
N3 C17 C22 N4 -1.1(7)
C18 C17 C22 C21 -2.9(10)
N3 C17 C22 C21 178.6(6)
C17 N3 C23 N4 -1.2(8)
Os1 N3 C23 N4 172.3(4)
C17 N3 C23 C25 178.3(6)
Os1 N3 C23 C25 -8.2(8)
C22 N4 C23 N3 0.5(8)
C24 N4 C23 N3 -175.4(7)
C22 N4 C23 C25 -179.0(7)
C24 N4 C23 C25 5.2(12)
C29 N5 C25 C26 -2.2(10)
Os1 N5 C25 C26 176.2(5)
C29 N5 C25 C23 -179.8(6)
Os1 N5 C25 C23 -1.4(7)
N3 C23 C25 N5 6.2(9)
N4 C23 C25 N5 -174.4(7)
N3 C23 C25 C26 -171.0(7)
N4 C23 C25 C26 8.4(13)
N5 C25 C26 C27 1.1(11)
C23 C25 C26 C27 178.1(8)
C25 C26 C27 C28 -0.2(13)
C26 C27 C28 C29 0.3(13)
C27 C28 C29 N5 -1.3(12)
C27 C28 C29 C30 179.8(8)
C25 N5 C29 C28 2.3(10)
Os1 N5 C29 C28 -176.0(6)
C25 N5 C29 C30 -178.6(6)
Os1 N5 C29 C30 3.1(7)
C33 N6 C30 N7 -1.3(8)
Os1 N6 C30 N7 175.0(4)
C33 N6 C30 C29 179.1(6)
Os1 N6 C30 C29 -4.6(8)
C32 N7 C30 N6 0.6(8)
C31 N7 C30 N6 -178.6(7)
C32 N7 C30 C29 -179.9(7)
C31 N7 C30 C29 0.9(12)
C28 C29 C30 N6 -179.9(8)
N5 C29 C30 N6 1.1(9)
C28 C29 C30 N7 0.6(14)
N5 C29 C30 N7 -178.4(7)
C30 N7 C32 C37 178.6(8)
C31 N7 C32 C37 -2.2(13)
C30 N7 C32 C33 0.4(8)
C31 N7 C32 C33 179.6(7)
C30 N6 C33 C34 -179.6(7)
Os1 N6 C33 C34 5.3(12)
C30 N6 C33 C32 1.5(8)
Os1 N6 C33 C32 -173.7(5)
C37 C32 C33 C34 1.4(11)
N7 C32 C33 C34 179.8(7)
C37 C32 C33 N6 -179.6(7)
N7 C32 C33 N6 -1.2(8)
N6 C33 C34 C35 -179.2(7)
C32 C33 C34 C35 -0.4(10)
C33 C34 C35 C36 -0.2(11)
C34 C35 C36 C37 -0.1(13)
N7 C32 C37 C36 -179.6(8)
C33 C32 C37 C36 -1.6(12)
C35 C36 C37 C32 1.0(13)
